data_4508114
loop_
_publ_author_name
'Majumder, Joydeb'
'Das, Mahua Rani'
'Deb, Jolly'
'Jana, Siddhartha Sankar'
'Dastidar, Parthasarathi'

_publ_section_title
;
 \b-Amino Acid and Amino-Alcohol Conjugation of a Nonsteroidal
 Anti-Inflammatory Drug (NSAID) Imparts Hydrogelation Displaying
 Remarkable Biostability, Biocompatibility, and Anti-Inflammatory
 Properties.
;
_journal_issue 32
_journal_name_full 'Langmuir : the ACS journal of surfaces and colloids'
_journal_page_first 10254
_journal_page_last 10263
_journal_paper_doi 10.1021/la401929v
_journal_volume 29
_journal_year 2013
_chemical_formula_moiety 'C20 H24 N2 O5(H2O)'
_chemical_formula_sum 'C20 H26 N2 O6'
_chemical_formula_weight 390.43
_chemical_name_systematic
; 
 ? 
;
_space_group_IT_number 1
_symmetry_cell_setting triclinic
_symmetry_space_group_name_Hall 'P 1'
_symmetry_space_group_name_H-M 'P 1'
_atom_sites_solution_hydrogens geom
_atom_sites_solution_primary direct
_atom_sites_solution_secondary difmap
_audit_creation_method SHELXL-97
_cell_angle_alpha 101.060(6)
_cell_angle_beta 94.930(6)
_cell_angle_gamma 98.137(6)
_cell_formula_units_Z 2
_cell_length_a 6.5640(14)
_cell_length_b 8.4072(17)
_cell_length_c 18.343(4)
_cell_measurement_temperature 100(2)
_cell_volume 976.8(4)
_computing_cell_refinement 'Bruker Apex II'
_computing_data_collection 'Bruker Apex II'
_computing_data_reduction SAINT
_computing_molecular_graphics 'Mercury 2.3'
_computing_publication_material Shelxl-97
_computing_structure_refinement 'SHELXL-97 (Sheldrick, 1997)'
_computing_structure_solution 'SHELXS-97 (Sheldrick, 1990)'
_diffrn_ambient_temperature 100(2)
_diffrn_detector_area_resol_mean 3
_diffrn_measured_fraction_theta_full 0.941
_diffrn_measured_fraction_theta_max 0.941
_diffrn_measurement_device_type 'Bruker Apex II'
_diffrn_measurement_method 'Omega scan'
_diffrn_radiation_monochromator graphite
_diffrn_radiation_source 'fine-focus sealed tube'
_diffrn_radiation_type MoK\a
_diffrn_radiation_wavelength 0.71073
_diffrn_reflns_av_R_equivalents 0.0309
_diffrn_reflns_av_sigmaI/netI 0.0464
_diffrn_reflns_limit_h_max 8
_diffrn_reflns_limit_h_min -8
_diffrn_reflns_limit_k_max 11
_diffrn_reflns_limit_k_min -11
_diffrn_reflns_limit_l_max 22
_diffrn_reflns_limit_l_min -23
_diffrn_reflns_number 13614
_diffrn_reflns_theta_full 28.38
_diffrn_reflns_theta_max 28.38
_diffrn_reflns_theta_min 1.14
_exptl_absorpt_coefficient_mu 0.098
_exptl_absorpt_correction_T_max 0.9975
_exptl_absorpt_correction_T_min 0.9080
_exptl_absorpt_correction_type multi-scan
_exptl_absorpt_process_details sadabs
_exptl_crystal_colour colourless
_exptl_crystal_density_diffrn 1.327
_exptl_crystal_density_method 'not measured'
_exptl_crystal_description plate
_exptl_crystal_F_000 416
_exptl_crystal_size_max 1.00
_exptl_crystal_size_mid 0.30
_exptl_crystal_size_min 0.03
_refine_diff_density_max 0.359
_refine_diff_density_min -0.282
_refine_diff_density_rms 0.058
_refine_ls_extinction_method none
_refine_ls_goodness_of_fit_ref 0.976
_refine_ls_hydrogen_treatment mixed
_refine_ls_matrix_type full
_refine_ls_number_parameters 567
_refine_ls_number_reflns 7021
_refine_ls_number_restraints 3
_refine_ls_restrained_S_all 0.975
_refine_ls_R_factor_all 0.0525
_refine_ls_R_factor_gt 0.0426
_refine_ls_shift/su_max 0.008
_refine_ls_shift/su_mean 0.000
_refine_ls_structure_factor_coef Fsqd
_refine_ls_weighting_details 'calc w=1/[\s^2^(Fo^2^)+(0.1000P)^2^+0.0459P] where P=(Fo^2^+2Fc^2^)/3'
_refine_ls_weighting_scheme calc
_refine_ls_wR_factor_gt 0.1196
_refine_ls_wR_factor_ref 0.1365
_reflns_number_gt 6102
_reflns_number_total 7021
_reflns_threshold_expression >2sigma(I)
_cod_data_source_file la401929v_si_004.cif
_cod_data_source_block jm0170cln2_0m
_cod_original_sg_symbol_Hall P1
_cod_original_sg_symbol_H-M P1
_cod_database_code 4508114

loop_
_symmetry_equiv_pos_as_xyz
'x, y, z'

loop_
_atom_site_label
_atom_site_type_symbol
_atom_site_fract_x
_atom_site_fract_y
_atom_site_fract_z
_atom_site_U_iso_or_equiv
_atom_site_adp_type
_atom_site_occupancy
_atom_site_symmetry_multiplicity
_atom_site_calc_flag
_atom_site_refinement_flags
C1 C 1.2036(4) 0.6578(4) 0.72291(17) 0.0283(6) Uani 1 1 d .
C2 C 0.9093(3) 0.6571(3) 0.63420(13) 0.0162(5) Uani 1 1 d .
C3 C 0.6938(4) 0.6056(3) 0.61396(14) 0.0196(5) Uani 1 1 d .
H3 H 0.6169 0.5477 0.6436 0.024 Uiso 1 1 calc R
C4 C 0.5980(3) 0.6405(3) 0.55129(14) 0.0182(5) Uani 1 1 d .
H4 H 0.4559 0.6071 0.5390 0.022 Uiso 1 1 calc R
C5 C 0.7116(3) 0.7271(3) 0.50434(13) 0.0153(4) Uani 1 1 d .
C6 C 0.9288(3) 0.7787(3) 0.52542(13) 0.0165(5) Uani 1 1 d .
C7 C 1.0250(4) 0.7446(3) 0.59174(14) 0.0183(5) Uani 1 1 d .
H7 H 1.1657 0.7813 0.6064 0.022 Uiso 1 1 calc R
C8 C 1.0398(3) 0.8661(3) 0.47829(14) 0.0182(5) Uani 1 1 d .
H8 H 1.1810 0.9036 0.4910 0.022 Uiso 1 1 calc R
C9 C 0.9424(3) 0.8961(3) 0.41457(14) 0.0178(5) Uani 1 1 d .
H9 H 1.0190 0.9536 0.3848 0.021 Uiso 1 1 calc R
C10 C 0.7273(3) 0.8415(3) 0.39281(13) 0.0129(4) Uani 1 1 d .
C11 C 0.6165(3) 0.7592(3) 0.43795(13) 0.0158(5) Uani 1 1 d .
H11 H 0.4751 0.7236 0.4245 0.019 Uiso 1 1 calc R
C12 C 0.6314(3) 0.8773(3) 0.32000(13) 0.0129(4) Uani 1 1 d .
H12 H 0.7007 0.9846 0.3143 0.016 Uiso 1 1 calc R
C13 C 0.3977(3) 0.8813(3) 0.31747(14) 0.0184(5) Uani 1 1 d .
H13A H 0.3253 0.7731 0.3163 0.028 Uiso 1 1 calc R
H13B H 0.3504 0.9178 0.2734 0.028 Uiso 1 1 calc R
H13C H 0.3712 0.9554 0.3611 0.028 Uiso 1 1 calc R
C14 C 0.6673(3) 0.7471(3) 0.25340(13) 0.0142(4) Uani 1 1 d .
C15 C 0.8528(4) 0.6894(3) 0.14320(13) 0.0192(5) Uani 1 1 d .
H15A H 0.8565 0.7501 0.1032 0.023 Uiso 1 1 calc R
H15B H 0.7404 0.5973 0.1285 0.023 Uiso 1 1 calc R
C16 C 1.0557(3) 0.6248(3) 0.15291(13) 0.0168(5) Uani 1 1 d .
H16A H 1.0606 0.5757 0.1966 0.020 Uiso 1 1 calc R
H16B H 1.1707 0.7147 0.1605 0.020 Uiso 1 1 calc R
C17 C 1.0748(3) 0.4973(3) 0.08384(13) 0.0144(4) Uani 1 1 d .
C18 C 1.2490(3) 0.4292(3) -0.02659(13) 0.0143(4) Uani 1 1 d .
H18 H 1.2383 0.3163 -0.0189 0.017 Uiso 1 1 calc R
C19 C 1.4606(4) 0.4761(3) -0.05214(15) 0.0240(5) Uani 1 1 d .
H19A H 1.4750 0.5869 -0.0596 0.036 Uiso 1 1 calc R
H19B H 1.4720 0.4032 -0.0982 0.036 Uiso 1 1 calc R
H19C H 1.5676 0.4676 -0.0147 0.036 Uiso 1 1 calc R
C20 C 1.0791(4) 0.4333(3) -0.08790(14) 0.0173(5) Uani 1 1 d .
C21 C 0.6853(4) 0.0575(4) 0.71008(19) 0.0324(7) Uani 1 1 d .
C22 C 0.4125(4) 0.1536(3) 0.64256(14) 0.0218(5) Uani 1 1 d .
C23 C 0.2193(4) 0.2121(4) 0.64749(16) 0.0278(6) Uani 1 1 d .
H23 H 0.1515 0.2090 0.6898 0.033 Uiso 1 1 calc R
C24 C 0.1341(4) 0.2726(3) 0.59010(15) 0.0233(5) Uani 1 1 d .
H24 H 0.0074 0.3094 0.5933 0.028 Uiso 1 1 calc R
C25 C 0.2363(3) 0.2798(3) 0.52596(15) 0.0193(5) Uani 1 1 d .
C26 C 0.4304(3) 0.2256(3) 0.52177(15) 0.0189(5) Uani 1 1 d .
C27 C 0.5179(4) 0.1603(3) 0.58239(15) 0.0225(5) Uani 1 1 d .
H27 H 0.6447 0.1234 0.5803 0.027 Uiso 1 1 calc R
C28 C 0.5348(4) 0.2376(3) 0.45851(15) 0.0224(5) Uani 1 1 d .
H28 H 0.6645 0.2058 0.4560 0.027 Uiso 1 1 calc R
C29 C 0.4460(4) 0.2960(3) 0.40073(15) 0.0220(5) Uani 1 1 d .
H29 H 0.5179 0.3042 0.3598 0.026 Uiso 1 1 calc R
C30 C 0.2462(3) 0.3444(3) 0.40158(14) 0.0174(5) Uani 1 1 d .
C31 C 0.1474(4) 0.3378(3) 0.46393(14) 0.0198(5) Uani 1 1 d .
H31 H 0.0189 0.3719 0.4661 0.024 Uiso 1 1 calc R
C32 C 0.1556(3) 0.3975(3) 0.33238(13) 0.0154(5) Uani 1 1 d .
H32 H 0.2450 0.4965 0.3261 0.018 Uiso 1 1 calc R
C33 C -0.0646(4) 0.4349(3) 0.33634(15) 0.0244(6) Uani 1 1 d .
H33A H -0.1542 0.3391 0.3426 0.037 Uiso 1 1 calc R
H33B H -0.1126 0.4657 0.2909 0.037 Uiso 1 1 calc R
H33C H -0.0654 0.5235 0.3780 0.037 Uiso 1 1 calc R
C34 C 0.1585(3) 0.2605(3) 0.26442(13) 0.0143(4) Uani 1 1 d .
C35 C 0.3285(3) 0.1786(3) 0.15179(14) 0.0197(5) Uani 1 1 d .
H35A H 0.3042 0.2241 0.1076 0.024 Uiso 1 1 calc R
H35B H 0.2294 0.0787 0.1464 0.024 Uiso 1 1 calc R
C36 C 0.5483(3) 0.1378(3) 0.15754(13) 0.0157(5) Uani 1 1 d .
H36A H 0.6473 0.2354 0.1581 0.019 Uiso 1 1 calc R
H36B H 0.5775 0.1015 0.2039 0.019 Uiso 1 1 calc R
C37 C 0.5712(3) 0.0040(3) 0.09194(13) 0.0136(4) Uani 1 1 d .
C38 C 0.7492(3) -0.0695(3) -0.01763(12) 0.0136(4) Uani 1 1 d .
H38 H 0.7300 -0.1823 -0.0096 0.016 Uiso 1 1 calc R
C39 C 0.9667(3) -0.0306(3) -0.04083(15) 0.0227(5) Uani 1 1 d .
H39A H 0.9906 0.0807 -0.0475 0.034 Uiso 1 1 calc R
H39B H 0.9775 -0.1038 -0.0869 0.034 Uiso 1 1 calc R
H39C H 1.0680 -0.0444 -0.0026 0.034 Uiso 1 1 calc R
C40 C 0.5868(4) -0.0605(3) -0.08105(14) 0.0173(5) Uani 1 1 d .
O1 O 0.9852(3) 0.6109(2) 0.69793(10) 0.0209(4) Uani 1 1 d .
O2 O 0.5670(2) 0.6069(2) 0.24008(10) 0.0220(4) Uani 1 1 d .
O3 O 0.9531(2) 0.3680(2) 0.06545(10) 0.0200(4) Uani 1 1 d .
O4 O 0.9797(3) 0.5585(2) -0.07515(10) 0.0213(4) Uani 1 1 d .
H4A H 0.9024 0.5587 -0.1127 0.032 Uiso 1 1 calc R
O5 O 1.0454(3) 0.3304(3) -0.14565(11) 0.0349(5) Uani 1 1 d .
O6 O 0.4774(3) 0.0923(3) 0.70328(11) 0.0266(4) Uani 1 1 d .
O7 O 0.0406(2) 0.1289(2) 0.25497(10) 0.0226(4) Uani 1 1 d .
O8 O 0.4515(2) -0.1271(2) 0.07595(10) 0.0200(4) Uani 1 1 d .
O9 O 0.4793(3) 0.0593(2) -0.06582(10) 0.0212(4) Uani 1 1 d .
H9A H 0.4145 0.0696 -0.1044 0.032 Uiso 1 1 calc R
O10 O 0.5651(3) -0.1558(2) -0.14106(10) 0.0281(4) Uani 1 1 d .
O11 O 0.2311(3) 0.0655(3) 0.81894(11) 0.0251(4) Uani 1 1 d .
O12 O 0.7307(3) 0.5688(3) 0.81077(12) 0.0252(4) Uani 1 1 d .
N1 N 0.8110(3) 0.7962(2) 0.21116(11) 0.0154(4) Uani 1 1 d .
N2 N 1.2302(3) 0.5353(2) 0.04413(11) 0.0151(4) Uani 1 1 d .
N3 N 0.2970(3) 0.2959(2) 0.21756(12) 0.0162(4) Uani 1 1 d .
N4 N 0.7300(3) 0.0392(2) 0.05226(11) 0.0142(4) Uani 1 1 d .
H51 H 0.870(5) 0.888(4) 0.2223(17) 0.015(7) Uiso 1 1 d .
H50 H 0.366(5) 0.384(5) 0.225(2) 0.030(9) Uiso 1 1 d .
H52 H 0.796(5) 0.139(4) 0.0609(18) 0.028(8) Uiso 1 1 d .
H53 H 1.291(5) 0.615(4) 0.0515(18) 0.024(9) Uiso 1 1 d .
H55 H 0.306(5) 0.075(4) 0.787(2) 0.024(8) Uiso 1 1 d .
H54 H 0.176(6) 0.139(5) 0.831(2) 0.038(10) Uiso 1 1 d .
H57 H 0.799(6) 0.578(4) 0.778(2) 0.032(9) Uiso 1 1 d .
H56 H 0.697(7) 0.637(6) 0.819(3) 0.063(16) Uiso 1 1 d .
H23A H 0.787(4) 0.175(4) 0.7170(16) 0.020(7) Uiso 1 1 d .
H22A H 0.704(5) 0.023(4) 0.7534(19) 0.033(8) Uiso 1 1 d .
H21A H 0.696(4) -0.038(4) 0.6607(17) 0.026(7) Uiso 1 1 d .
H1A H 1.223(4) 0.605(4) 0.7677(17) 0.018(7) Uiso 1 1 d .
H2A H 1.286(6) 0.628(5) 0.684(2) 0.050(10) Uiso 1 1 d .
H3A H 1.245(6) 0.771(5) 0.732(2) 0.055(11) Uiso 1 1 d .

loop_
_atom_site_aniso_label
_atom_site_aniso_U_11
_atom_site_aniso_U_22
_atom_site_aniso_U_33
_atom_site_aniso_U_23
_atom_site_aniso_U_13
_atom_site_aniso_U_12
C1 0.0238(13) 0.0318(16) 0.0257(16) 0.0062(12) -0.0102(11) -0.0008(11)
C2 0.0208(11) 0.0151(12) 0.0116(12) 0.0007(9) -0.0010(9) 0.0034(9)
C3 0.0223(11) 0.0207(12) 0.0155(12) 0.0038(10) 0.0032(9) 0.0012(9)
C4 0.0158(10) 0.0194(12) 0.0168(12) 0.0019(9) 0.0005(9) -0.0026(9)
C5 0.0155(10) 0.0141(11) 0.0149(12) 0.0015(9) 0.0011(8) -0.0001(8)
C6 0.0160(10) 0.0162(11) 0.0154(12) 0.0006(9) 0.0002(8) 0.0006(9)
C7 0.0170(10) 0.0197(12) 0.0161(12) 0.0022(9) -0.0019(9) -0.0001(9)
C8 0.0123(9) 0.0185(12) 0.0211(13) 0.0031(9) -0.0010(8) -0.0039(8)
C9 0.0149(10) 0.0165(12) 0.0215(13) 0.0059(10) 0.0037(9) -0.0022(9)
C10 0.0152(10) 0.0096(10) 0.0122(11) 0.0003(8) -0.0010(8) 0.0004(8)
C11 0.0133(10) 0.0164(12) 0.0153(12) 0.0011(9) 0.0005(8) -0.0017(9)
C12 0.0131(9) 0.0099(10) 0.0140(12) 0.0016(8) 0.0000(8) -0.0019(8)
C13 0.0179(10) 0.0198(12) 0.0189(13) 0.0056(10) 0.0024(9) 0.0052(9)
C14 0.0151(10) 0.0112(10) 0.0152(12) 0.0028(8) -0.0037(8) 0.0019(8)
C15 0.0209(11) 0.0218(12) 0.0132(12) -0.0008(10) -0.0012(9) 0.0059(9)
C16 0.0184(10) 0.0176(12) 0.0130(12) 0.0008(9) 0.0007(8) 0.0017(9)
C17 0.0183(10) 0.0126(11) 0.0128(11) 0.0035(8) 0.0005(8) 0.0041(8)
C18 0.0152(9) 0.0109(10) 0.0155(12) 0.0018(9) 0.0021(8) -0.0003(8)
C19 0.0210(11) 0.0228(13) 0.0240(14) -0.0021(10) 0.0086(10) -0.0050(9)
C20 0.0209(11) 0.0168(11) 0.0149(12) 0.0031(9) 0.0038(9) 0.0050(9)
C21 0.0245(13) 0.0457(19) 0.0321(17) 0.0182(14) 0.0009(11) 0.0104(12)
C22 0.0249(12) 0.0178(12) 0.0212(14) 0.0073(10) -0.0036(10) -0.0023(10)
C23 0.0258(12) 0.0356(16) 0.0250(15) 0.0122(12) 0.0047(11) 0.0056(11)
C24 0.0172(11) 0.0280(14) 0.0254(14) 0.0056(11) 0.0054(10) 0.0037(10)
C25 0.0155(10) 0.0142(11) 0.0267(14) 0.0021(10) 0.0055(9) -0.0016(9)
C26 0.0159(10) 0.0150(11) 0.0236(13) 0.0014(9) 0.0015(9) -0.0009(9)
C27 0.0206(11) 0.0203(13) 0.0248(14) 0.0040(10) -0.0007(10) -0.0003(10)
C28 0.0167(10) 0.0246(13) 0.0245(14) 0.0016(10) 0.0021(9) 0.0029(9)
C29 0.0174(11) 0.0255(13) 0.0216(13) 0.0044(10) -0.0003(9) 0.0009(10)
C30 0.0176(10) 0.0123(11) 0.0197(13) 0.0023(9) -0.0004(9) -0.0039(9)
C31 0.0191(11) 0.0162(12) 0.0234(14) 0.0039(10) 0.0027(9) 0.0009(9)
C32 0.0144(10) 0.0134(11) 0.0186(12) 0.0050(9) 0.0036(9) 0.0001(8)
C33 0.0240(12) 0.0298(14) 0.0225(14) 0.0061(11) 0.0053(10) 0.0119(11)
C34 0.0138(9) 0.0107(10) 0.0173(12) 0.0025(9) -0.0033(8) 0.0014(8)
C35 0.0191(11) 0.0198(12) 0.0172(12) -0.0026(9) -0.0016(9) 0.0044(9)
C36 0.0163(10) 0.0139(11) 0.0142(12) 0.0002(9) -0.0007(8) -0.0009(8)
C37 0.0162(10) 0.0111(10) 0.0132(12) 0.0033(8) -0.0013(8) 0.0022(8)
C38 0.0155(9) 0.0103(10) 0.0134(12) 0.0018(8) -0.0003(8) -0.0008(8)
C39 0.0176(11) 0.0209(12) 0.0258(14) -0.0004(10) 0.0051(10) -0.0044(9)
C40 0.0192(10) 0.0181(11) 0.0157(12) 0.0058(9) 0.0016(9) 0.0040(9)
O1 0.0208(8) 0.0270(10) 0.0160(9) 0.0077(7) -0.0006(7) 0.0043(7)
O2 0.0245(8) 0.0141(8) 0.0238(10) 0.0017(7) -0.0018(7) -0.0029(7)
O3 0.0220(8) 0.0148(8) 0.0214(10) 0.0016(7) 0.0065(7) -0.0021(6)
O4 0.0286(9) 0.0185(8) 0.0185(9) 0.0042(7) -0.0001(7) 0.0103(7)
O5 0.0422(11) 0.0382(12) 0.0209(10) -0.0087(9) -0.0118(8) 0.0247(10)
O6 0.0225(9) 0.0383(12) 0.0234(10) 0.0174(9) 0.0017(7) 0.0057(8)
O7 0.0209(8) 0.0152(9) 0.0274(11) 0.0023(7) -0.0018(7) -0.0056(7)
O8 0.0200(8) 0.0133(8) 0.0245(10) 0.0014(7) 0.0054(7) -0.0027(6)
O9 0.0276(9) 0.0212(9) 0.0168(9) 0.0045(7) -0.0008(7) 0.0118(7)
O10 0.0346(10) 0.0322(11) 0.0159(9) -0.0045(8) -0.0057(7) 0.0180(9)
O11 0.0301(10) 0.0298(10) 0.0206(10) 0.0076(8) 0.0055(8) 0.0176(8)
O12 0.0303(10) 0.0310(11) 0.0191(11) 0.0085(8) 0.0074(8) 0.0140(9)
N1 0.0169(9) 0.0113(10) 0.0139(10) -0.0034(8) -0.0006(7) -0.0019(7)
N2 0.0172(9) 0.0082(9) 0.0164(11) -0.0012(8) 0.0011(7) -0.0036(8)
N3 0.0159(9) 0.0122(10) 0.0169(11) -0.0026(8) 0.0002(7) -0.0017(7)
N4 0.0150(8) 0.0101(9) 0.0156(10) 0.0020(7) 0.0002(7) -0.0029(7)

loop_
_atom_type_symbol
_atom_type_description
_atom_type_scat_dispersion_real
_atom_type_scat_dispersion_imag
_atom_type_scat_source
C C 0.0033 0.0016 'International Tables Vol C Tables 4.2.6.8 and 6.1.1.4'
H H 0.0000 0.0000 'International Tables Vol C Tables 4.2.6.8 and 6.1.1.4'
N N 0.0061 0.0033 'International Tables Vol C Tables 4.2.6.8 and 6.1.1.4'
O O 0.0106 0.0060 'International Tables Vol C Tables 4.2.6.8 and 6.1.1.4'

loop_
_geom_angle_atom_site_label_1
_geom_angle_atom_site_label_2
_geom_angle_atom_site_label_3
_geom_angle
_geom_angle_site_symmetry_1
_geom_angle_site_symmetry_3
O1 C1 O1 0.00(15) 1 .
O1 C1 H1A 103.3(16) 1 .
O1 C1 H1A 103.3(16) . .
O1 C1 H2A 112(2) 1 .
O1 C1 H2A 112(2) . .
H1A C1 H2A 116(3) . .
O1 C1 H3A 112(2) 1 .
O1 C1 H3A 112(2) . .
H1A C1 H3A 116(3) . .
H2A C1 H3A 98(3) . .
C7 C2 O1 125.3(2) . 1
C7 C2 O1 125.3(2) . .
O1 C2 O1 0.00(14) 1 .
C7 C2 C3 120.7(2) . .
O1 C2 C3 114.0(2) 1 .
O1 C2 C3 114.0(2) . .
C4 C3 C2 120.4(2) . .
C4 C3 H3 119.8 . .
C2 C3 H3 119.8 . .
C3 C4 C5 121.2(2) . .
C3 C4 H4 119.4 . .
C5 C4 H4 119.4 . .
C11 C5 C4 122.0(2) . .
C11 C5 C6 120.1(2) . .
C4 C5 C6 117.9(2) . .
C7 C6 C8 122.6(2) . .
C7 C6 C5 120.1(2) . .
C8 C6 C5 117.3(2) . .
C2 C7 C6 119.7(2) . .
C2 C7 H7 120.2 . .
C6 C7 H7 120.2 . .
C9 C8 C6 121.1(2) . .
C9 C8 H8 119.5 . .
C6 C8 H8 119.5 . .
C8 C9 C10 121.6(2) . .
C8 C9 H9 119.2 . .
C10 C9 H9 119.2 . .
C11 C10 C9 118.4(2) . .
C11 C10 C12 123.4(2) . .
C9 C10 C12 118.23(19) . .
C10 C11 C5 121.5(2) . .
C10 C11 H11 119.2 . .
C5 C11 H11 119.2 . .
C13 C12 C10 113.58(18) . .
C13 C12 C14 108.34(19) . .
C10 C12 C14 109.89(17) . .
C13 C12 H12 108.3 . .
C10 C12 H12 108.3 . .
C14 C12 H12 108.3 . .
C12 C13 H13A 109.5 . .
C12 C13 H13B 109.5 . .
H13A C13 H13B 109.5 . .
C12 C13 H13C 109.5 . .
H13A C13 H13C 109.5 . .
H13B C13 H13C 109.5 . .
O2 C14 O2 0.0(2) 1 .
O2 C14 N1 123.0(2) 1 .
O2 C14 N1 123.0(2) . .
O2 C14 C12 121.1(2) 1 .
O2 C14 C12 121.1(2) . .
N1 C14 C12 115.88(19) . .
N1 C15 C16 112.86(19) . .
N1 C15 H15A 109.0 . .
C16 C15 H15A 109.0 . .
N1 C15 H15B 109.0 . .
C16 C15 H15B 109.0 . .
H15A C15 H15B 107.8 . .
C15 C16 C17 109.83(19) . .
C15 C16 H16A 109.7 . .
C17 C16 H16A 109.7 . .
C15 C16 H16B 109.7 . .
C17 C16 H16B 109.7 . .
H16A C16 H16B 108.2 . .
O3 C17 O3 0.0(2) 1 .
O3 C17 N2 122.2(2) 1 .
O3 C17 N2 122.2(2) . .
O3 C17 C16 121.5(2) 1 .
O3 C17 C16 121.5(2) . .
N2 C17 C16 116.3(2) . .
N2 C18 C19 110.43(19) . .
N2 C18 C20 112.70(18) . .
C19 C18 C20 109.5(2) . .
N2 C18 H18 108.0 . .
C19 C18 H18 108.0 . .
C20 C18 H18 108.0 . .
C18 C19 H19A 109.5 . .
C18 C19 H19B 109.5 . .
H19A C19 H19B 109.5 . .
C18 C19 H19C 109.5 . .
H19A C19 H19C 109.5 . .
H19B C19 H19C 109.5 . .
O5 C20 O4 122.9(2) . .
O5 C20 C18 121.7(2) . .
O4 C20 C18 115.4(2) . .
O6 C21 O6 0.00(3) 1 .
O6 C21 H23A 106.1(14) 1 .
O6 C21 H23A 106.1(14) . .
O6 C21 H22A 106.6(19) 1 .
O6 C21 H22A 106.6(19) . .
H23A C21 H22A 107(3) . .
O6 C21 H21A 106.5(15) 1 .
O6 C21 H21A 106.5(15) . .
H23A C21 H21A 117(2) . .
H22A C21 H21A 113(3) . .
C27 C22 O6 124.7(2) . 1
C27 C22 O6 124.7(2) . .
O6 C22 O6 0.00(14) 1 .
C27 C22 C23 121.4(2) . .
O6 C22 C23 113.8(2) 1 .
O6 C22 C23 113.8(2) . .
C24 C23 C22 120.0(2) . .
C24 C23 H23 120.0 . .
C22 C23 H23 120.0 . .
C23 C24 C25 120.6(2) . .
C23 C24 H24 119.7 . .
C25 C24 H24 119.7 . .
C24 C25 C26 119.4(2) . .
C24 C25 C31 121.8(2) . .
C26 C25 C31 118.8(2) . .
C28 C26 C25 119.2(2) . .
C28 C26 C27 121.4(2) . .
C25 C26 C27 119.4(2) . .
C22 C27 C26 119.1(2) . .
C22 C27 H27 120.5 . .
C26 C27 H27 120.5 . .
C29 C28 C26 120.3(2) . .
C29 C28 H28 119.8 . .
C26 C28 H28 119.8 . .
C28 C29 C30 122.0(2) . .
C28 C29 H29 119.0 . .
C30 C29 H29 119.0 . .
C31 C30 C29 117.9(2) . .
C31 C30 C32 124.3(2) . .
C29 C30 C32 117.8(2) . .
C30 C31 C25 121.8(2) . .
C30 C31 H31 119.1 . .
C25 C31 H31 119.1 . .
C33 C32 C30 113.86(19) . .
C33 C32 C34 109.5(2) . .
C30 C32 C34 108.07(18) . .
C33 C32 H32 108.4 . .
C30 C32 H32 108.4 . .
C34 C32 H32 108.4 . .
C32 C33 H33A 109.5 . .
C32 C33 H33B 109.5 . .
H33A C33 H33B 109.5 . .
C32 C33 H33C 109.5 . .
H33A C33 H33C 109.5 . .
H33B C33 H33C 109.5 . .
O7 C34 N3 124.0(2) . .
O7 C34 C32 120.9(2) . .
N3 C34 C32 115.13(19) . .
N3 C35 C36 111.35(19) . .
N3 C35 H35A 109.4 . .
C36 C35 H35A 109.4 . .
N3 C35 H35B 109.4 . .
C36 C35 H35B 109.4 . .
H35A C35 H35B 108.0 . .
C37 C36 C35 110.32(19) . .
C37 C36 H36A 109.6 . .
C35 C36 H36A 109.6 . .
C37 C36 H36B 109.6 . .
C35 C36 H36B 109.6 . .
H36A C36 H36B 108.1 . .
O8 C37 N4 122.6(2) . .
O8 C37 C36 121.68(19) . .
N4 C37 C36 115.68(19) . .
N4 C38 C40 112.78(18) . .
N4 C38 C39 110.32(18) . .
C40 C38 C39 109.56(19) . .
N4 C38 H38 108.0 . .
C40 C38 H38 108.0 . .
C39 C38 H38 108.0 . .
C38 C39 H39A 109.5 . .
C38 C39 H39B 109.5 . .
H39A C39 H39B 109.5 . .
C38 C39 H39C 109.5 . .
H39A C39 H39C 109.5 . .
H39B C39 H39C 109.5 . .
O10 C40 O9 123.6(2) . .
O10 C40 C38 121.7(2) . .
O9 C40 C38 114.7(2) . .
O1 O1 C2 0(10) 1 .
O1 O1 C1 0(10) 1 .
C2 O1 C1 118.0(2) . .
O2 O2 C14 0(10) 1 .
O3 O3 C17 0(10) 1 .
C20 O4 H4A 109.5 . .
O6 O6 C22 0(10) 1 .
O6 O6 C21 0(10) 1 .
C22 O6 C21 118.1(2) . .
C40 O9 H9A 109.5 . .
H55 O11 H54 115(4) . .
H57 O12 H56 105(5) . .
C14 N1 C15 122.2(2) . .
C14 N1 H51 119(2) . .
C15 N1 H51 119(2) . .
C17 N2 C18 120.4(2) . .
C17 N2 H53 122(2) . .
C18 N2 H53 116(3) . .
C34 N3 C35 123.0(2) . .
C34 N3 H50 120(2) . .
C35 N3 H50 117(2) . .
C37 N4 C38 120.34(19) . .
C37 N4 H52 119(2) . .
C38 N4 H52 118(2) . .

loop_
_geom_bond_atom_site_label_1
_geom_bond_atom_site_label_2
_geom_bond_distance
_geom_bond_site_symmetry_2
C1 O1 1.441(3) 1
C1 O1 1.441(3) .
C1 H1A 1.01(3) .
C1 H2A 0.95(4) .
C1 H3A 0.93(4) .
C2 C7 1.374(3) .
C2 O1 1.376(3) 1
C2 O1 1.376(3) .
C2 C3 1.414(3) .
C3 C4 1.364(3) .
C3 H3 0.9300 .
C4 C5 1.423(3) .
C4 H4 0.9300 .
C5 C11 1.410(3) .
C5 C6 1.427(3) .
C6 C7 1.419(3) .
C6 C8 1.421(3) .
C7 H7 0.9300 .
C8 C9 1.367(3) .
C8 H8 0.9300 .
C9 C10 1.419(3) .
C9 H9 0.9300 .
C10 C11 1.369(3) .
C10 C12 1.528(3) .
C11 H11 0.9300 .
C12 C13 1.536(3) .
C12 C14 1.535(3) .
C12 H12 0.9800 .
C13 H13A 0.9600 .
C13 H13B 0.9600 .
C13 H13C 0.9600 .
C14 O2 1.235(3) 1
C14 O2 1.235(3) .
C14 N1 1.341(3) .
C15 N1 1.461(3) .
C15 C16 1.517(3) .
C15 H15A 0.9700 .
C15 H15B 0.9700 .
C16 C17 1.521(3) .
C16 H16A 0.9700 .
C16 H16B 0.9700 .
C17 O3 1.225(3) 1
C17 O3 1.225(3) .
C17 N2 1.341(3) .
C18 N2 1.452(3) .
C18 C19 1.527(3) .
C18 C20 1.523(3) .
C18 H18 0.9800 .
C19 H19A 0.9600 .
C19 H19B 0.9600 .
C19 H19C 0.9600 .
C20 O5 1.214(3) .
C20 O4 1.310(3) .
C21 O6 1.436(3) 1
C21 O6 1.436(3) .
C21 H23A 1.09(3) .
C21 H22A 0.90(3) .
C21 H21A 1.10(3) .
C22 C27 1.358(4) .
C22 O6 1.374(3) 1
C22 O6 1.374(3) .
C22 C23 1.427(3) .
C23 C24 1.366(4) .
C23 H23 0.9300 .
C24 C25 1.411(3) .
C24 H24 0.9300 .
C25 C26 1.416(3) .
C25 C31 1.433(3) .
C26 C28 1.410(3) .
C26 C27 1.442(3) .
C27 H27 0.9300 .
C28 C29 1.370(3) .
C28 H28 0.9300 .
C29 C30 1.427(3) .
C29 H29 0.9300 .
C30 C31 1.369(3) .
C30 C32 1.525(3) .
C31 H31 0.9300 .
C32 C33 1.527(3) .
C32 C34 1.530(3) .
C32 H32 0.9800 .
C33 H33A 0.9600 .
C33 H33B 0.9600 .
C33 H33C 0.9600 .
C34 O7 1.231(3) .
C34 N3 1.345(3) .
C35 N3 1.454(3) .
C35 C36 1.529(3) .
C35 H35A 0.9700 .
C35 H35B 0.9700 .
C36 C37 1.515(3) .
C36 H36A 0.9700 .
C36 H36B 0.9700 .
C37 O8 1.228(3) .
C37 N4 1.353(3) .
C38 N4 1.451(3) .
C38 C40 1.529(3) .
C38 C39 1.534(3) .
C38 H38 0.9800 .
C39 H39A 0.9600 .
C39 H39B 0.9600 .
C39 H39C 0.9600 .
C40 O10 1.215(3) .
C40 O9 1.311(3) .
O1 O1 0.000(6) 1
O2 O2 0.000(3) 1
O3 O3 0.000(3) 1
O4 H4A 0.8200 .
O6 O6 0.000(6) 1
O9 H9A 0.8200 .
O11 H55 0.80(4) .
O11 H54 0.76(4) .
O12 H57 0.79(4) .
O12 H56 0.64(5) .
N1 H51 0.79(3) .
N2 H53 0.71(3) .
N3 H50 0.79(4) .
N4 H52 0.87(4) .

loop_
_geom_hbond_atom_site_label_D
_geom_hbond_atom_site_label_H
_geom_hbond_atom_site_label_A
_geom_hbond_distance_DH
_geom_hbond_distance_HA
_geom_hbond_distance_DA
_geom_hbond_angle_DHA
_geom_hbond_site_symmetry_A
O4 H4A O12 0.82 1.75 2.565(3) 176.4 1_554
N1 H51 O7 0.79(3) 2.12(3) 2.912(3) 177(3) 1_665
N3 H50 O2 0.79(4) 2.09(4) 2.881(3) 175(3) 1
N4 H52 O3 0.87(4) 2.04(4) 2.895(3) 172(3) 1
N2 H53 O8 0.71(3) 2.22(4) 2.926(3) 175(3) 1_665
O11 H55 O6 0.80(4) 2.00(4) 2.799(3) 176(3) 1
O11 H54 O5 0.76(4) 1.93(4) 2.686(3) 175(4) 1_456
O12 H57 O1 0.79(4) 2.02(4) 2.812(3) 177(4) 1
O12 H56 O10 0.64(5) 2.09(5) 2.724(3) 171(6) 1_566
